data_2008235
loop_
_publ_author_name
'Francesc Viladomat'
'Jaume Bastida'
'Carles Codina'
'Xavier Solans'
"'Merc\`e Font-Bardia"

_publ_section_title
;
 Homolycorine hydrochloride dihydrate
;
_journal_issue 3
_journal_name_full 'Acta Crystallographica Section C'
_journal_page_first 385
_journal_page_last 387
_journal_paper_doi 10.1107/S0108270198014644
_journal_volume 55
_journal_year 1999
_chemical_formula_iupac 'C18 H22 N O4 1+ Cl 1- , 2H2 O'
_chemical_formula_moiety 'C18 H22 N O4 ^+^Cl ^-^. 2H2 O'
_chemical_formula_sum 'C18 H26 Cl N O6'
_chemical_formula_weight 387.85
_chemical_name_common ' Homolycorine Hydrochloride dihydrate'
_chemical_name_systematic
;
(1S,5S,4aR,10bS)-8,9-diethoxy-N-methyl-(2)benzopyran(3,4-g)indolin-6-one
;
_space_group_IT_number 4
_symmetry_cell_setting monoclinic
_symmetry_space_group_name_Hall 'P 2yb'
_symmetry_space_group_name_H-M 'P 1 21 1'
_audit_creation_method SHELXL-97
_cell_angle_alpha 90.00
_cell_angle_beta 97.82(4)
_cell_angle_gamma 90.00
_cell_formula_units_Z 2
_cell_length_a 11.173(4)
_cell_length_b 7.324(5)
_cell_length_c 12.024(8)
_cell_measurement_reflns_used 25
_cell_measurement_temperature 293(2)
_cell_measurement_theta_max 21
_cell_measurement_theta_min 12
_cell_volume 974.8(10)
_computing_cell_refinement 'CAD4 Software'
_computing_data_collection 'CAD4 Software (Kretschmar, 1996)'
_computing_data_reduction 'CFEO (Solans, 1978)'
_computing_molecular_graphics 'ORTEP (Brueggermann & Schmid, 1990)'
_computing_publication_material 'PLATON (Spek, 1990)'
_computing_structure_refinement 'SHELXL-97 (Sheldrick, 1997)'
_computing_structure_solution 'SHELXS-97 (Sheldrick, 1990)'
_diffrn_ambient_temperature 293(2)
_diffrn_measured_fraction_theta_full 0.729
_diffrn_measured_fraction_theta_max 0.729
_diffrn_measurement_device_type 'Enraf-Nonius CAD4'
_diffrn_measurement_method \w--2\q
_diffrn_radiation_monochromator graphite
_diffrn_radiation_source 'fine-focus sealed tube'
_diffrn_radiation_type MoK\a
_diffrn_radiation_wavelength 0.71069
_diffrn_reflns_av_R_equivalents 0.0234
_diffrn_reflns_av_sigmaI/netI 0.0607
_diffrn_reflns_limit_h_max 15
_diffrn_reflns_limit_h_min -15
_diffrn_reflns_limit_k_max 10
_diffrn_reflns_limit_k_min 0
_diffrn_reflns_limit_l_max 16
_diffrn_reflns_limit_l_min 0
_diffrn_reflns_number 2326
_diffrn_reflns_theta_full 29.96
_diffrn_reflns_theta_max 29.96
_diffrn_reflns_theta_min 2.33
_diffrn_standards_decay_% 0
_diffrn_standards_interval_time '120 min'
_diffrn_standards_number 3
_exptl_absorpt_coefficient_mu 0.229
_exptl_absorpt_correction_type none
_exptl_crystal_colour colourless
_exptl_crystal_density_diffrn 1.321
_exptl_crystal_density_method 'not measured'
_exptl_crystal_description prism
_exptl_crystal_F_000 412
_exptl_crystal_size_max 0.4
_exptl_crystal_size_mid 0.3
_exptl_crystal_size_min 0.3
_refine_diff_density_max 0.175
_refine_diff_density_min -0.105
_refine_ls_abs_structure_details 'Flack (1983)'
_refine_ls_abs_structure_Flack 0.06(6)
_refine_ls_extinction_coef 0.007(3)
_refine_ls_extinction_method 'SHELXL97 (Sheldrick, 1997)'
_refine_ls_goodness_of_fit_ref 0.875
_refine_ls_hydrogen_treatment mixed
_refine_ls_matrix_type full
_refine_ls_number_parameters 281
_refine_ls_number_reflns 2214
_refine_ls_number_restraints 1
_refine_ls_restrained_S_all 0.875
_refine_ls_R_factor_all 0.0439
_refine_ls_R_factor_gt 0.0329
_refine_ls_shift/su_max <0.001
_refine_ls_shift/su_mean 0.000
_refine_ls_structure_factor_coef Fsqd
_refine_ls_weighting_details 'w = 1/[\s^2^(Fo^2^)+(0.0202P)^2^] where P=(Fo^2^+2Fc^2^)/3'
_refine_ls_weighting_scheme calc
_refine_ls_wR_factor_ref 0.0568
_reflns_number_gt 1774
_reflns_number_total 2214
_reflns_threshold_expression I>2\s(I)
_cod_data_source_file cf1288.cif
_cod_data_source_block vilbc6
_cod_depositor_comments
;
The following automatic conversions were performed:

'_refine_ls_weighting_scheme' value 'calc w =
1/[\s^2^(Fo^2^)+(0.0202P)^2^] where P=(Fo^2^+2Fc^2^)/3' was changed
to 'calc'. New tag '_refine_ls_weighting_details' was created. The
value of the new tag was set to 'w = 1/[\s^2^(Fo^2^)+(0.0202P)^2^]
where P=(Fo^2^+2Fc^2^)/3'.

Automatic conversion script
Id: cif_fix_values 3143 2015-03-26 13:38:13Z robertas 
;
_cod_original_sg_symbol_H-M 'P 21'
_cod_database_code 2008235
_cod_database_fobs_code 2008235

loop_
_symmetry_equiv_pos_as_xyz
'x, y, z'
'-x, y+1/2, -z'

loop_
_atom_site_label
_atom_site_fract_x
_atom_site_fract_y
_atom_site_fract_z
_atom_site_U_iso_or_equiv
_atom_site_adp_type
_atom_site_calc_flag
_atom_site_refinement_flags
_atom_site_occupancy
_atom_site_disorder_assembly
_atom_site_disorder_group
_atom_site_type_symbol
Cl 0.64438(5) 0.16520(10) 0.91059(5) 0.0609(2) Uani d . 1 . . Cl
O1 0.94483(13) 0.4451(2) 0.39383(12) 0.0429(4) Uani d . 1 . . O
O2 0.98165(15) 0.4090(2) 0.57603(13) 0.0502(4) Uani d . 1 . . O
O3 1.43292(14) 0.5719(3) 0.67147(13) 0.0674(6) Uani d . 1 . . O
O4 1.51382(15) 0.5765(3) 0.48224(14) 0.0625(5) Uani d . 1 . . O
N 1.17724(16) 0.1116(2) 0.21950(16) 0.0382(5) Uani d . 1 . . N
C1 0.9893(2) 0.5220(3) 0.29472(19) 0.0406(5) Uani d . 1 . . C
C2 0.8867(2) 0.4993(4) 0.1996(2) 0.0497(6) Uani d . 1 . . C
C3 0.8887(2) 0.3195(4) 0.1425(2) 0.0467(6) Uani d . 1 . . C
C4 0.97547(19) 0.1989(3) 0.16698(17) 0.0388(5) Uani d . 1 . . C
C4a 1.07939(18) 0.2267(3) 0.25709(18) 0.0345(5) Uani d . 1 . . C
C6 1.02313(19) 0.4422(3) 0.48963(18) 0.0363(5) Uani d . 1 . . C
C6a 1.15080(19) 0.4751(3) 0.48407(17) 0.0376(5) Uani d . 1 . . C
C7 1.2297(2) 0.5096(4) 0.5831(2) 0.0460(6) Uani d . 1 . . C
C8 1.3482(2) 0.5402(4) 0.58099(18) 0.0474(6) Uani d . 1 . . C
C9 1.3948(2) 0.5415(3) 0.47648(18) 0.0456(6) Uani d . 1 . . C
C10 1.3169(2) 0.5091(3) 0.37878(19) 0.0396(5) Uani d . 1 . . C
C10a 1.19720(19) 0.4717(3) 0.38209(16) 0.0368(5) Uani d . 1 . . C
C10b 1.10747(18) 0.4312(3) 0.27773(17) 0.0340(5) Uani d . 1 . . C
C11 0.9915(2) 0.0182(4) 0.1098(2) 0.0682(8) Uani d . 1 . . C
H11 0.9269 -0.0656 0.1207 0.091(3) Uiso calc R 1 . . H
H11a 0.9924 0.0353 0.0299 0.091(3) Uiso calc R 1 . . H
C12 1.1114(2) -0.0525(4) 0.1653(2) 0.0545(7) Uani d . 1 . . C
H12 1.1565 -0.1067 0.1103 0.091(3) Uiso calc R 1 . . H
H12a 1.0999 -0.1438 0.2213 0.091(3) Uiso calc R 1 . . H
C13 1.2774(2) 0.0556(4) 0.3058(2) 0.0610(7) Uani d . 1 . . C
H13 1.2451 0.0074 0.3698 0.091(3) Uiso calc R 1 . . H
H13a 1.3273 0.1595 0.3283 0.091(3) Uiso calc R 1 . . H
H13b 1.3249 -0.0364 0.2756 0.091(3) Uiso calc R 1 . . H
C14 1.3934(3) 0.5692(6) 0.7792(2) 0.0879(12) Uani d . 1 . . C
H14 1.4606 0.5937 0.8359 0.091(3) Uiso calc R 1 . . H
H14a 1.3604 0.4512 0.7922 0.091(3) Uiso calc R 1 . . H
H14b 1.3324 0.6608 0.7822 0.091(3) Uiso calc R 1 . . H
C15 1.5670(2) 0.5689(5) 0.3805(2) 0.0714(9) Uani d . 1 . . C
H15 1.6516 0.5964 0.3964 0.091(3) Uiso calc R 1 . . H
H15a 1.5283 0.6564 0.3280 0.091(3) Uiso calc R 1 . . H
H15b 1.5567 0.4486 0.3488 0.091(3) Uiso calc R 1 . . H
O5 1.25632(19) 0.2727(3) 0.04097(17) 0.0725(7) Uani d . 1 . . O
O6 0.38654(19) 0.0213(3) 0.94237(19) 0.0760(7) Uani d . 1 . . O
H1N 1.2073(15) 0.149(3) 0.1683(14) 0.016(5) Uiso d . 1 . . H
H1 0.9979(18) 0.654(4) 0.3093(16) 0.047(6) Uiso d . 1 . . H
H2 0.8003(16) 0.509(3) 0.2294(14) 0.022(5) Uiso d . 1 . . H
H2a 0.892(3) 0.615(7) 0.153(3) 0.147(15) Uiso d . 1 . . H
H3 0.8330(17) 0.308(3) 0.0940(16) 0.032(6) Uiso d . 1 . . H
H4a 1.0587(13) 0.167(3) 0.3228(13) 0.015(4) Uiso d . 1 . . H
H7 1.199(2) 0.518(4) 0.640(2) 0.060(8) Uiso d . 1 . . H
H10 1.3446(19) 0.501(4) 0.318(2) 0.048(7) Uiso d . 1 . . H
H10b 1.1406(18) 0.506(3) 0.2138(18) 0.048(6) Uiso d . 1 . . H
H5O 1.307(2) 0.201(3) 0.0076(19) 0.033(8) Uiso d . 1 . . H
H6O 0.466(2) 0.048(4) 0.943(2) 0.047(9) Uiso d . 1 . . H

loop_
_atom_site_aniso_label
_atom_site_aniso_U_11
_atom_site_aniso_U_22
_atom_site_aniso_U_33
_atom_site_aniso_U_12
_atom_site_aniso_U_13
_atom_site_aniso_U_23
Cl 0.0658(4) 0.0547(4) 0.0640(4) -0.0112(4) 0.0148(3) -0.0033(4)
O1 0.0474(9) 0.0398(9) 0.0427(9) 0.0019(7) 0.0107(7) -0.0006(7)
O2 0.0710(11) 0.0404(10) 0.0437(9) 0.0005(9) 0.0244(8) 0.0010(8)
O3 0.0607(10) 0.0985(16) 0.0399(9) -0.0004(11) -0.0039(8) -0.0174(10)
O4 0.0496(10) 0.0789(15) 0.0575(11) -0.0137(9) 0.0024(8) -0.0151(10)
N 0.0454(11) 0.0304(11) 0.0409(11) -0.0010(8) 0.0137(10) -0.0061(9)
C1 0.0535(13) 0.0234(12) 0.0456(13) -0.0012(11) 0.0093(11) 0.0037(11)
C2 0.0538(15) 0.0480(17) 0.0453(14) 0.0095(13) -0.0005(12) 0.0064(13)
C3 0.0383(13) 0.0644(18) 0.0355(13) -0.0075(14) -0.0022(11) -0.0072(13)
C4 0.0410(12) 0.0382(15) 0.0370(11) -0.0071(11) 0.0045(10) -0.0078(11)
C4a 0.0388(12) 0.0302(12) 0.0359(11) -0.0019(9) 0.0105(10) -0.0008(10)
C6 0.0508(15) 0.0206(11) 0.0391(12) 0.0033(10) 0.0120(11) -0.0058(10)
C6a 0.0508(13) 0.0275(12) 0.0354(12) 0.0025(10) 0.0094(10) -0.0001(10)
C7 0.0615(16) 0.0425(14) 0.0349(13) 0.0001(13) 0.0094(12) -0.0072(12)
C8 0.0496(14) 0.0491(15) 0.0421(13) 0.0038(13) 0.0008(11) -0.0065(13)
C9 0.0480(13) 0.0443(15) 0.0431(13) -0.0036(12) 0.0020(11) -0.0053(12)
C10 0.0496(14) 0.0351(13) 0.0353(12) -0.0060(11) 0.0106(11) -0.0032(11)
C10a 0.0476(13) 0.0304(13) 0.0318(11) -0.0014(10) 0.0031(9) 0.0000(10)
C10b 0.0445(12) 0.0303(12) 0.0272(10) -0.0076(10) 0.0052(9) -0.0022(9)
C11 0.0708(17) 0.0583(18) 0.0737(18) -0.0091(16) 0.0034(15) -0.0361(16)
C12 0.0650(16) 0.0411(15) 0.0589(15) -0.0100(13) 0.0139(13) -0.0217(13)
C13 0.0580(15) 0.0503(17) 0.0723(17) 0.0143(13) 0.0002(14) -0.0073(15)
C14 0.085(2) 0.133(4) 0.0420(15) 0.008(2) -0.0049(14) -0.0138(19)
C15 0.0584(16) 0.089(3) 0.0692(18) -0.0189(17) 0.0170(14) -0.0117(18)
O5 0.0796(15) 0.0666(15) 0.0791(14) -0.0002(12) 0.0390(12) 0.0041(12)
O6 0.0504(13) 0.0701(14) 0.1081(17) -0.0054(13) 0.0131(12) 0.0052(12)

loop_
_atom_type_symbol
_atom_type_description
_atom_type_scat_dispersion_real
_atom_type_scat_dispersion_imag
_atom_type_scat_source
C C 0.0033 0.0016 'International Tables Vol C Tables 4.2.6.8 and 6.1.1.4'
H H 0.0000 0.0000 'International Tables Vol C Tables 4.2.6.8 and 6.1.1.4'
N N 0.0061 0.0033 'International Tables Vol C Tables 4.2.6.8 and 6.1.1.4'
O O 0.0106 0.0060 'International Tables Vol C Tables 4.2.6.8 and 6.1.1.4'
Cl Cl 0.1484 0.1585 'International Tables Vol C Tables 4.2.6.8 and 6.1.1.4'

loop_
_geom_angle_atom_site_label_1
_geom_angle_atom_site_label_2
_geom_angle_atom_site_label_3
_geom_angle
_geom_angle_publ_flag
C6 O1 C1 116.66(16) no
C8 O3 C14 117.2(2) no
C9 O4 C15 118.04(19) no
C13 N C4a 117.27(18) no
C13 N C12 111.1(2) no
C4a N C12 104.18(17) no
C13 N H1N 106.4(12) no
C4a N H1N 116.5(15) no
C12 N H1N 100.0(14) no
O1 C1 C2 105.47(19) no
O1 C1 C10b 109.81(18) no
C2 C1 C10b 115.7(2) no
O1 C1 H1 105.6(12) no
C2 C1 H1 106.8(12) no
C10b C1 H1 112.8(12) no
C3 C2 C1 112.8(2) no
C3 C2 H2 106.3(11) no
C1 C2 H2 111.3(9) no
C3 C2 H2a 118(2) no
C1 C2 H2a 103(2) no
H2 C2 H2a 105(2) no
C4 C3 C2 123.3(2) no
C4 C3 H3 124.9(17) no
C2 C3 H3 111.7(17) no
C3 C4 C4a 123.3(2) no
C3 C4 C11 128.0(2) no
C4a C4 C11 108.73(19) no
C4 C4a N 103.41(17) no
C4 C4a C10b 111.76(18) no
N C4a C10b 117.00(17) no
C4 C4a H4a 106.5(9) no
N C4a H4a 104.9(11) no
C10b C4a H4a 112.3(11) no
O2 C6 O1 116.98(18) no
O2 C6 C6a 124.1(2) no
O1 C6 C6a 118.92(18) no
C10a C6a C7 118.9(2) no
C10a C6a C6 121.4(2) no
C7 C6a C6 119.8(2) no
C8 C7 C6a 121.3(2) no
C8 C7 H7 122.4(17) no
C6a C7 H7 116.0(17) no
C7 C8 O3 126.3(2) no
C7 C8 C9 119.7(2) no
O3 C8 C9 113.96(19) no
O4 C9 C10 125.4(2) no
O4 C9 C8 115.7(2) no
C10 C9 C8 119.0(2) no
C10a C10 C9 120.9(2) no
C10a C10 H10 119.5(15) no
C9 C10 H10 119.3(15) no
C10 C10a C6a 120.2(2) no
C10 C10a C10b 123.34(19) no
C6a C10a C10b 116.46(19) no
C1 C10b C10a 106.92(17) no
C1 C10b C4a 106.57(17) no
C10a C10b C4a 114.65(18) no
C1 C10b H10b 105.6(12) no
C10a C10b H10b 104.1(12) no
C4a C10b H10b 118.3(13) no
C12 C11 C4 104.6(2) no
C12 C11 H11 110.8 no
C4 C11 H11 110.8 no
C12 C11 H11a 110.8 no
C4 C11 H11a 110.8 no
H11 C11 H11a 108.9 no
C11 C12 N 105.7(2) no
C11 C12 H12 110.6 no
N C12 H12 110.6 no
C11 C12 H12a 110.6 no
N C12 H12a 110.6 no
H12 C12 H12a 108.7 no
N C13 H13 109.5 no
N C13 H13a 109.5 no
H13 C13 H13a 109.5 no
N C13 H13b 109.5 no
H13 C13 H13b 109.5 no
H13a C13 H13b 109.5 no
O3 C14 H14 109.5 no
O3 C14 H14a 109.5 no
H14 C14 H14a 109.5 no
O3 C14 H14b 109.5 no
H14 C14 H14b 109.5 no
H14a C14 H14b 109.5 no
O4 C15 H15 109.5 no
O4 C15 H15a 109.5 no
H15 C15 H15a 109.5 no
O4 C15 H15b 109.5 no
H15 C15 H15b 109.5 no
H15a C15 H15b 109.5 no

loop_
_geom_bond_atom_site_label_1
_geom_bond_atom_site_label_2
_geom_bond_site_symmetry_2
_geom_bond_distance
_geom_bond_publ_flag
O1 C6 . 1.349(3) no
O1 C1 . 1.465(3) no
O2 C6 . 1.218(3) no
O3 C8 . 1.361(3) no
O3 C14 . 1.425(3) no
O4 C9 . 1.346(3) no
O4 C15 . 1.432(3) no
N C13 . 1.477(3) no
N C4a . 1.498(3) no
N C12 . 1.510(3) no
N H1N . 0.788(17) no
C1 C2 . 1.514(3) no
C1 C10b . 1.517(3) no
C1 H1 . 0.98(3) no
C2 C3 . 1.487(4) no
C2 H2 . 1.076(17) no
C2 H2a . 1.02(5) no
C3 C4 . 1.315(3) no
C3 H3 . 0.797(18) no
C4 C4a . 1.490(3) no
C4 C11 . 1.513(4) no
C4a C10b . 1.544(3) no
C4a H4a . 0.960(17) no
C6 C6a . 1.457(3) no
C6a C10a . 1.395(3) no
C6a C7 . 1.404(3) no
C7 C8 . 1.346(3) no
C7 H7 . 0.81(2) no
C8 C9 . 1.424(3) no
C9 C10 . 1.384(3) no
C10 C10a . 1.371(3) no
C10 H10 . 0.83(2) no
C10a C10b . 1.525(3) no
C10b H10b . 1.05(2) no
C11 C12 . 1.504(3) no
C11 H11 . 0.9700 no
C11 H11a . 0.9700 no
C12 H12 . 0.9700 no
C12 H12a . 0.9700 no
C13 H13 . 0.9600 no
C13 H13a . 0.9600 no
C13 H13b . 0.9600 no
C14 H14 . 0.9600 no
C14 H14a . 0.9600 no
C14 H14b . 0.9600 no
C15 H15 . 0.9600 no
C15 H15a . 0.9600 no
C15 H15b . 0.9600 no
O5 H5O . 0.91(2) no
O6 H6O . 0.91(2) no

loop_
_geom_hbond_atom_site_label_D
_geom_hbond_atom_site_label_H
_geom_hbond_atom_site_label_A
_geom_hbond_site_symmetry_A
_geom_hbond_distance_DA
_geom_hbond_publ_flag
N H1N O5 . 2.701(3) no
O5 H5O O6 1_654 2.717(4) no
O5 ? Cl 2_756 3.108(3) no
O6 H6O Cl . 3.139(3) no
O6 ? Cl 2_647 3.196(3) no

loop_
_geom_torsion_atom_site_label_1
_geom_torsion_atom_site_label_2
_geom_torsion_atom_site_label_3
_geom_torsion_atom_site_label_4
_geom_torsion
_geom_torsion_publ_flag
C6 O1 C1 C2 177.19(18) no
C6 O1 C1 C10b 51.9(2) yes
O1 C1 C2 C3 -87.4(2) no
C10b C1 C2 C3 34.2(3) yes
C1 C2 C3 C4 -4.7(4) no
C2 C3 C4 C4a 2.0(4) no
C2 C3 C4 C11 -175.5(2) no
C3 C4 C4a N -153.7(2) no
C11 C4 C4a N 24.2(2) yes
C3 C4 C4a C10b -27.0(3) no
C11 C4 C4a C10b 150.9(2) no
C13 N C4a C4 -159.1(2) no
C12 N C4a C4 -35.8(2) no
C13 N C4a C10b 77.6(3) no
C12 N C4a C10b -159.08(19) no
C1 O1 C6 O2 167.5(2) yes
C1 O1 C6 C6a -13.6(3) yes
O2 C6 C6a C10a 165.4(2) no
O1 C6 C6a C10a -13.4(3) no
O2 C6 C6a C7 -14.1(3) no
O1 C6 C6a C7 167.1(2) no
C10a C6a C7 C8 0.4(3) no
C6 C6a C7 C8 179.9(2) no
C6a C7 C8 O3 -178.9(2) no
C6a C7 C8 C9 1.3(4) no
C14 O3 C8 C7 1.3(4) no
C14 O3 C8 C9 -178.9(3) no
C15 O4 C9 C10 -4.1(4) no
C15 O4 C9 C8 176.3(2) no
C7 C8 C9 O4 178.8(2) no
O3 C8 C9 O4 -1.0(3) no
C7 C8 C9 C10 -0.7(4) no
O3 C8 C9 C10 179.4(2) no
O4 C9 C10 C10a 178.9(2) no
C8 C9 C10 C10a -1.6(4) no
C9 C10 C10a C6a 3.4(3) no
C9 C10 C10a C10b -178.8(2) no
C7 C6a C10a C10 -2.7(3) no
C6 C6a C10a C10 177.8(2) no
C7 C6a C10a C10b 179.3(2) no
C6 C6a C10a C10b -0.2(3) no
O1 C1 C10b C10a -61.0(2) no
C2 C1 C10b C10a 179.7(2) no
O1 C1 C10b C4a 62.0(2) yes
C2 C1 C10b C4a -57.2(2) yes
C10 C10a C10b C1 -141.6(2) yes
C6a C10a C10b C1 36.3(2) yes
C10 C10a C10b C4a 100.5(2) no
C6a C10a C10b C4a -81.6(2) no
C4 C4a C10b C1 51.5(2) no
N C4a C10b C1 170.41(17) no
C4 C4a C10b C10a 169.57(16) no
N C4a C10b C10a -71.5(2) no
C3 C4 C11 C12 174.8(2) no
C4a C4 C11 C12 -3.1(3) yes
C4 C11 C12 N -19.3(3) yes
C13 N C12 C11 161.9(2) no
C4a N C12 C11 34.7(2) no
